data_1568265
loop_
_publ_author_name
'Zhao, Hongping'
'Yuan, Weiming'

_publ_section_title
;
 Three-component reductive conjugate addition/aldol tandem reaction
 enabled by nickel/photoredox dual catalysis.
;
_journal_issue 6
_journal_name_full 'Chemical science'
_journal_page_first 1485
_journal_page_last 1490
_journal_paper_doi 10.1039/d2sc06303d
_journal_volume 14
_journal_year 2023
_chemical_formula_moiety 'C29 H33 N O2'
_chemical_formula_sum 'C29 H33 N O2'
_chemical_formula_weight 427.56
_space_group_crystal_system triclinic
_space_group_IT_number 2
_space_group_name_Hall '-P 1'
_space_group_name_H-M_alt 'P -1'
_atom_sites_solution_hydrogens geom
_atom_sites_solution_primary dual
_audit_block_doi 10.5517/ccdc.csd.cc2df5jk
_audit_creation_date 2022-11-03
_audit_creation_method
;
Olex2 1.5
(compiled 2021.12.09 svn.r5202d8cf for OlexSys, GUI svn.r6439)
;
_audit_update_record
;
2022-11-03 deposited with the CCDC.	2023-01-06 downloaded from the CCDC.
;
_cell_angle_alpha 79.360(2)
_cell_angle_beta 75.595(2)
_cell_angle_gamma 79.481(2)
_cell_formula_units_Z 2
_cell_length_a 8.0904(3)
_cell_length_b 12.0393(3)
_cell_length_c 12.8065(3)
_cell_measurement_reflns_used 19506
_cell_measurement_temperature 100.00(10)
_cell_measurement_theta_max 74.0890
_cell_measurement_theta_min 3.7480
_cell_volume 1175.11(6)
_computing_cell_refinement 'CrysAlisPro 1.171.39.28b (Rigaku OD, 2015)'
_computing_data_collection 'CrysAlisPro 1.171.39.28b (Rigaku OD, 2015)'
_computing_data_reduction 'CrysAlisPro 1.171.39.28b (Rigaku OD, 2015)'
_computing_molecular_graphics 'Olex2 1.5 (Dolomanov et al., 2009)'
_computing_publication_material 'Olex2 1.5 (Dolomanov et al., 2009)'
_computing_structure_refinement 'SHELXL 2019/2 (Sheldrick, 2015)'
_computing_structure_solution 'SHELXT 2014/5 (Sheldrick, 2014)'
_diffrn_ambient_environment N~2~
_diffrn_ambient_temperature 100.00(10)
_diffrn_detector 'CCD plate'
_diffrn_measured_fraction_theta_full 0.996
_diffrn_measured_fraction_theta_max 0.975
_diffrn_measurement_details
;
List of Runs (angles in degrees, time in seconds):

  # Type    Start    End  Width  t~exp~   \w     \q     \k     \f   Frames
#--------------------------------------------------------------------------
  1  \w     70.00  98.00   0.50    0.50    --   12.00  60.00  70.37   56
  2  \w    -11.00  65.00   0.50    0.50    --   12.00  60.00  70.37  152
  3  \w    -19.00  55.00   0.50    0.50    --   36.00 -45.00 -75.53  148
  4  \w    -51.00 -23.00   0.50    0.50    --   36.00 -45.00 -75.53   56
  5  \w     17.00  57.00   0.50    0.50    --   44.00  71.00 173.19   80
  6  \w     79.00 114.00   0.50    0.50    --   44.00  71.00 173.19   70
  7  \w     77.00 113.00   0.50    0.50    --   48.00  72.00-123.39   72
  8  \w     21.00  59.00   0.50    0.50    --   48.00  72.00-123.39   76
  9  \w     26.00  58.00   0.50    0.50    --   52.00  71.00 -27.89   64
 10  \w     29.00  69.00   0.50    0.50    --   56.00  71.00 -74.38   80
 11  \w     35.00  72.00   0.50    0.50    --   60.00  74.00  79.13   74
 12  \w     32.00  70.00   0.50    0.50    --   60.00  75.00  13.25   76
 13  \w     37.00  63.00   0.50    0.50    --   64.00  75.00  34.50   52
 14  \w     37.00  65.00   0.50    0.50    --   64.00  73.00 111.84   56
 15  \w     40.00  73.00   0.50    0.50    --   68.00  74.00 147.92   66
 16  \w     47.00  75.00   0.50    0.50    --   68.00  74.00  48.94   56
 17  \w     45.00  81.00   0.50    0.50    --   72.00  75.00 -64.17   72
 18  \w     45.00  80.00   0.50    0.50    --   72.00  72.00 -27.61   70
 19  \w     47.00  80.00   0.50    0.50    --   72.00  74.00 158.99   66
 20  \w    112.00 138.00   0.50    0.50    --   72.00  72.00 -27.61   52
 21  \w     45.00  85.00   0.50    0.50    --   72.00  74.00-101.62   80
 22  \w    116.00 157.00   0.50    0.50    --   72.00  75.00 -64.17   82
 23  \w     48.00  80.00   0.50    0.50    --   76.00  74.00-170.54   64
 24  \w     49.00  74.00   0.50    0.50    --   76.00  72.00-131.86   50
 25  \w     54.00  79.00   0.50    0.50    --   80.00  69.00-178.02   50
 26  \w    108.00 169.00   0.50    0.50    --   80.00  72.00   4.03  122
 27  \w     53.00  80.00   0.50    0.50    --   80.00  72.00   4.03   54
 28  \w    120.00 169.00   0.50    0.50    --   80.00  69.00-178.02   98
 29  \w      6.00 118.00   0.50    0.50    --   95.20 -61.00-180.00  224
 30  \w     73.00 162.00   0.50    0.50    --   95.20  61.00-180.00  178
 31  \w     85.00 111.00   0.50    0.50    --   95.20 -82.00 120.00   52
 32  \w     69.00 138.00   0.50    0.50    --   95.20  73.00  58.44  138
 33  \w     58.00 118.00   0.50    0.50    --   95.20 -82.00  30.00  120
 34  \w      6.00  34.00   0.50    0.50    --   95.20 -82.00  30.00   56
 35  \w     71.00 151.00   0.50    0.50    --   95.20  63.00 127.94  160
 36  \w     72.00 115.00   0.50    0.50    --   95.20  61.00-150.00   86
 37  \w     54.00 127.00   0.50    0.50    --   95.20 -82.00-180.00  146
 38  \w     72.00 143.00   0.50    0.50    --   95.20  61.00 -30.00  142
 39  \w      9.00  50.00   0.50    0.50    --   95.20 -82.00-180.00   82
 40  \w    125.00 150.00   0.50    0.50    --   95.20  61.00  90.00   50
 41  \w     75.00 117.00   0.50    0.50    --   95.20  61.00  90.00   84
 42  \w     72.00 136.00   0.50    0.50    --   95.20  61.00-120.00  128
 43  \w     74.00 102.00   0.50    0.50    --   95.20  53.00  63.15   56
 44  \w    137.00 185.00   0.50    0.50    --   95.20  71.00 -95.66   96
 45  \w     69.00 128.00   0.50    0.50    --   95.20  71.00 -95.66  118
 46  \w     69.00 120.00   0.50    0.50    --   95.20 -82.00 -60.00  102
 47  \w    152.00 183.00   0.50    0.50    --   95.20  66.00  20.06   62
 48  \w     73.00 147.00   0.50    0.50    --   95.20  66.00  20.06  148
 49  \w     75.00 182.00   0.50    0.50    --   95.20  58.00 109.85  214
 50  \w    134.00 184.00   0.50    0.50    --   95.20  61.00-150.00  100
 51  \w     16.00  41.00   0.50    0.50    --   95.20 -61.00  60.00   50
 52  \w     57.00 110.00   0.50    0.50    --   95.20 -61.00  60.00  106
 53  \w     72.00 128.00   0.50    0.50    --   95.20  61.00 -60.00  112
 54  \w      7.00  57.00   0.50    0.50    --   95.20 -82.00 120.00  100
 55  \w     83.00 146.00   0.50    0.50    --   95.20  45.00  12.66  126
 56  \w     13.00 110.00   0.50    0.50    --   95.20 -61.00 -60.00  194
;
_diffrn_measurement_device 'four-circle diffractometer'
_diffrn_measurement_device_type 'XtaLAB AFC12 (RINC): Kappa single'
_diffrn_measurement_method '\w scans'
_diffrn_orient_matrix_type 'CrysAlisPro convention (1999,Acta A55,543-557)'
_diffrn_orient_matrix_UB_11 -0.0196247000
_diffrn_orient_matrix_UB_12 -0.0491909000
_diffrn_orient_matrix_UB_13 0.1216434000
_diffrn_orient_matrix_UB_21 -0.1665532000
_diffrn_orient_matrix_UB_22 -0.0443576000
_diffrn_orient_matrix_UB_23 -0.0008625000
_diffrn_orient_matrix_UB_31 0.1064882000
_diffrn_orient_matrix_UB_32 -0.1136721000
_diffrn_orient_matrix_UB_33 -0.0310605000
_diffrn_radiation_monochromator graphite
_diffrn_radiation_probe x-ray
_diffrn_radiation_type 'Cu K\a'
_diffrn_radiation_wavelength 1.54184
_diffrn_reflns_av_R_equivalents 0.0213
_diffrn_reflns_av_unetI/netI 0.0129
_diffrn_reflns_Laue_measured_fraction_full 0.996
_diffrn_reflns_Laue_measured_fraction_max 0.975
_diffrn_reflns_limit_h_max 9
_diffrn_reflns_limit_h_min -10
_diffrn_reflns_limit_k_max 14
_diffrn_reflns_limit_k_min -15
_diffrn_reflns_limit_l_max 15
_diffrn_reflns_limit_l_min -15
_diffrn_reflns_number 25400
_diffrn_reflns_point_group_measured_fraction_full 0.996
_diffrn_reflns_point_group_measured_fraction_max 0.975
_diffrn_reflns_theta_full 67.684
_diffrn_reflns_theta_max 74.371
_diffrn_reflns_theta_min 3.602
_diffrn_source 'fine-focus sealed X-ray tube'
_diffrn_source_type 'Enhance (Cu) X-ray Source'
_exptl_absorpt_coefficient_mu 0.580
_exptl_absorpt_correction_T_max 1.00000
_exptl_absorpt_correction_T_min 0.72940
_exptl_absorpt_correction_type multi-scan
_exptl_absorpt_process_details
;
CrysAlisPro 1.171.39.28b (Rigaku Oxford Diffraction, 2015)
Empirical absorption correction using spherical harmonics,
 implemented in SCALE3 ABSPACK scaling algorithm.
;
_exptl_crystal_colour 'clear colourless'
_exptl_crystal_colour_lustre clear
_exptl_crystal_colour_primary colourless
_exptl_crystal_density_diffrn 1.208
_exptl_crystal_description block
_exptl_crystal_F_000 460
_exptl_crystal_size_max 0.3
_exptl_crystal_size_mid 0.2
_exptl_crystal_size_min 0.15
_refine_diff_density_max 0.276
_refine_diff_density_min -0.176
_refine_diff_density_rms 0.035
_refine_ls_extinction_coef 0.0077(5)
_refine_ls_extinction_expression Fc^*^=kFc[1+0.001xFc^2^\l^3^/sin(2\q)]^-1/4^
_refine_ls_extinction_method 'SHELXL-2019/2 (Sheldrick 2019)'
_refine_ls_goodness_of_fit_ref 1.040
_refine_ls_hydrogen_treatment constr
_refine_ls_matrix_type full
_refine_ls_number_parameters 292
_refine_ls_number_reflns 4669
_refine_ls_number_restraints 0
_refine_ls_restrained_S_all 1.040
_refine_ls_R_factor_all 0.0352
_refine_ls_R_factor_gt 0.0345
_refine_ls_shift/su_max 0.001
_refine_ls_shift/su_mean 0.000
_refine_ls_structure_factor_coef Fsqd
_refine_ls_weighting_details 'w=1/[\s^2^(Fo^2^)+(0.0399P)^2^+0.4095P] where P=(Fo^2^+2Fc^2^)/3'
_refine_ls_weighting_scheme calc
_refine_ls_wR_factor_gt 0.0893
_refine_ls_wR_factor_ref 0.0897
_reflns_Friedel_coverage 0.000
_reflns_number_gt 4522
_reflns_number_total 4669
_reflns_threshold_expression 'I > 2\s(I)'
_cod_data_source_file d2sc06303d2.cif
_cod_data_source_block 20221102_zhp-195-1-1
_cod_depositor_comments 'Adding full bibliography for 1568263--1568265.cif.'
_cod_database_code 1568265
_shelx_shelxl_version_number 2019/2
_shelx_space_group_comment
;
The symmetry employed for this shelxl refinement is uniquely defined
by the following loop, which should always be used as a source of
symmetry information in preference to the above space-group names.
They are only intended as comments.
;
_shelx_estimated_absorpt_t_max 0.918
_shelx_estimated_absorpt_t_min 0.845
_olex2_refinement_description
;
1. Fixed Uiso
 At 1.2 times of:
  All C(H) groups, All C(H,H) groups
 At 1.5 times of:
  All C(H,H,H) groups, All O(H) groups
2.a Ternary CH refined with riding coordinates:
 C005(H005), C006(H006), C00E(H00G)
2.b Secondary CH2 refined with riding coordinates:
 C009(H00A,H00B), C00C(H00D,H00E), C00J(H00J,H00K), C00K(H00L,H00M), C00P(H00T,
 H00U), C00R(H00W,H00X)
2.c Aromatic/amide H refined with riding coordinates:
 C008(H008), C00A(H00C), C00D(H00F), C00G(H00H), C00I(H00I), C00L(H00N),
 C00M(H00O), C00O(H00S), C00Q(H00V), C00S(H00Y), C00T(H00Z), C00U(H00),
 C00V(H1), C00W(H2)
2.d Idealised Me refined as rotating group:
 C00N(H00P,H00Q,H00R)
2.e Idealised tetrahedral OH refined as rotating group:
 O002(H002)
;
_olex2_submission_special_instructions 'No special instructions were received'
_oxdiff_exptl_absorpt_empirical_details
;
Empirical correction (ABSPACK) includes:
- Absorption correction using spherical harmonics
- Frame scaling
;
_oxdiff_exptl_absorpt_empirical_full_max 1.902
_oxdiff_exptl_absorpt_empirical_full_min 0.682

loop_
_space_group_symop_operation_xyz
'x, y, z'
'-x, -y, -z'

loop_
_atom_site_label
_atom_site_type_symbol
_atom_site_fract_x
_atom_site_fract_y
_atom_site_fract_z
_atom_site_U_iso_or_equiv
_atom_site_adp_type
_atom_site_occupancy
_atom_site_site_symmetry_order
_atom_site_calc_flag
_atom_site_refinement_flags_posn
_atom_site_refinement_flags_adp
_atom_site_refinement_flags_occupancy
_atom_site_disorder_assembly
_atom_site_disorder_group
O001 O 0.73472(9) 0.73937(6) 0.48429(6) 0.02283(17) Uani 1 1 d . . . . .
O002 O 0.76047(9) 0.97289(6) 0.46563(5) 0.02251(17) Uani 1 1 d . . . . .
H002 H 0.765566 0.913942 0.440820 0.034 Uiso 1 1 calc R U . . .
N003 N 0.55257(11) 0.68611(7) 0.64428(7) 0.02037(19) Uani 1 1 d . . . . .
C004 C 0.67233(12) 0.74969(8) 0.58123(8) 0.0182(2) Uani 1 1 d . . . . .
C005 C 0.73799(12) 1.04642(8) 0.63129(8) 0.0181(2) Uani 1 1 d . . . . .
H005 H 0.864203 1.038118 0.614713 0.022 Uiso 1 1 calc R U . . .
C006 C 0.73590(12) 0.83270(8) 0.63310(8) 0.0177(2) Uani 1 1 d . . . . .
H006 H 0.681678 0.824770 0.711058 0.021 Uiso 1 1 calc R U . . .
C007 C 0.98367(12) 0.68012(8) 0.67284(8) 0.0189(2) Uani 1 1 d . . . . .
C008 C 1.03006(13) 0.58724(9) 0.61550(8) 0.0201(2) Uani 1 1 d . . . . .
H008 H 1.026593 0.598425 0.542211 0.024 Uiso 1 1 calc R U . . .
C009 C 0.93251(12) 0.80003(8) 0.61933(8) 0.0196(2) Uani 1 1 d . . . . .
H00A H 0.986356 0.806826 0.542217 0.023 Uiso 1 1 calc R U . . .
H00B H 0.975670 0.853397 0.650553 0.023 Uiso 1 1 calc R U . . .
C00A C 1.03806(13) 0.55113(9) 0.83369(8) 0.0232(2) Uani 1 1 d . . . . .
H00C H 1.039493 0.540065 0.907294 0.028 Uiso 1 1 calc R U . . .
C00B C 0.45811(13) 0.70642(9) 0.75159(8) 0.0210(2) Uani 1 1 d . . . . .
C00C C 0.66935(13) 1.16689(8) 0.58213(8) 0.0209(2) Uani 1 1 d . . . . .
H00D H 0.714811 1.177460 0.503941 0.025 Uiso 1 1 calc R U . . .
H00E H 0.544652 1.175347 0.595200 0.025 Uiso 1 1 calc R U . . .
C00D C 0.98701(13) 0.65948(9) 0.78309(8) 0.0220(2) Uani 1 1 d . . . . .
H00F H 0.954266 0.719757 0.823500 0.026 Uiso 1 1 calc R U . . .
C00E C 0.68504(12) 0.95653(8) 0.58044(7) 0.0182(2) Uani 1 1 d . . . . .
H00G H 0.559349 0.970639 0.590057 0.022 Uiso 1 1 calc R U . . .
C00F C 1.08743(12) 0.45815(8) 0.77618(8) 0.0202(2) Uani 1 1 d . . . . .
C00G C 0.32784(14) 0.79851(9) 0.76418(9) 0.0247(2) Uani 1 1 d . . . . .
H00H H 0.304919 0.849485 0.703721 0.030 Uiso 1 1 calc R U . . .
C00H C 1.14466(13) 0.34202(9) 0.83039(8) 0.0224(2) Uani 1 1 d . . . . .
C00I C 1.08137(13) 0.47825(9) 0.66579(8) 0.0205(2) Uani 1 1 d . . . . .
H00I H 1.112126 0.417794 0.625613 0.025 Uiso 1 1 calc R U . . .
C00J C 0.72067(14) 1.25818(9) 0.63154(8) 0.0239(2) Uani 1 1 d . . . . .
H00J H 0.845365 1.252121 0.615611 0.029 Uiso 1 1 calc R U . . .
H00K H 0.675636 1.333298 0.598933 0.029 Uiso 1 1 calc R U . . .
C00K C 0.67257(14) 1.03102(9) 0.75570(8) 0.0226(2) Uani 1 1 d . . . . .
H00L H 0.548741 1.031374 0.773229 0.027 Uiso 1 1 calc R U . . .
H00M H 0.724927 0.957373 0.786830 0.027 Uiso 1 1 calc R U . . .
C00L C 1.12720(14) 0.24478(9) 0.79150(9) 0.0271(2) Uani 1 1 d . . . . .
H00N H 1.080977 0.252744 0.730452 0.033 Uiso 1 1 calc R U . . .
C00M C 1.21734(14) 0.32687(10) 0.92125(8) 0.0271(2) Uani 1 1 d . . . . .
H00O H 1.232638 0.390419 0.947578 0.033 Uiso 1 1 calc R U . . .
C00N C 0.50191(15) 0.59649(9) 0.60053(9) 0.0272(2) Uani 1 1 d . . . . .
H00P H 0.383849 0.616887 0.594659 0.041 Uiso 1 1 calc R U . . .
H00Q H 0.514430 0.525590 0.648467 0.041 Uiso 1 1 calc R U . . .
H00R H 0.574263 0.588237 0.529773 0.041 Uiso 1 1 calc R U . . .
C00O C 1.26707(15) 0.21798(11) 0.97277(9) 0.0331(3) Uani 1 1 d . . . . .
H00S H 1.314276 0.209300 1.033502 0.040 Uiso 1 1 calc R U . . .
C00P C 0.71377(16) 1.12474(9) 0.80713(8) 0.0268(2) Uani 1 1 d . . . . .
H00T H 0.659994 1.115448 0.884275 0.032 Uiso 1 1 calc R U . . .
H00U H 0.837458 1.116517 0.799903 0.032 Uiso 1 1 calc R U . . .
C00Q C 0.23171(15) 0.81394(10) 0.86810(10) 0.0302(3) Uani 1 1 d . . . . .
H00V H 0.144660 0.875888 0.876998 0.036 Uiso 1 1 calc R U . . .
C00R C 0.65089(16) 1.24435(9) 0.75448(9) 0.0278(2) Uani 1 1 d . . . . .
H00W H 0.525842 1.257030 0.770397 0.033 Uiso 1 1 calc R U . . .
H00X H 0.689121 1.300800 0.784716 0.033 Uiso 1 1 calc R U . . .
C00S C 0.49232(16) 0.63052(10) 0.84184(9) 0.0316(3) Uani 1 1 d . . . . .
H00Y H 0.579973 0.568871 0.833352 0.038 Uiso 1 1 calc R U . . .
C00T C 1.17796(16) 0.13644(10) 0.84282(10) 0.0341(3) Uani 1 1 d . . . . .
H00Z H 1.165786 0.072550 0.815738 0.041 Uiso 1 1 calc R U . . .
C00U C 0.26418(17) 0.73822(11) 0.95821(9) 0.0347(3) Uani 1 1 d . . . . .
H00 H 0.198407 0.748533 1.027366 0.042 Uiso 1 1 calc R U . . .
C00V C 1.24661(16) 0.12257(10) 0.93405(10) 0.0354(3) Uani 1 1 d . . . . .
H1 H 1.278657 0.049788 0.968946 0.042 Uiso 1 1 calc R U . . .
C00W C 0.39471(19) 0.64724(11) 0.94502(10) 0.0397(3) Uani 1 1 d . . . . .
H2 H 0.417638 0.596633 1.005687 0.048 Uiso 1 1 calc R U . . .

loop_
_atom_site_aniso_label
_atom_site_aniso_U_11
_atom_site_aniso_U_22
_atom_site_aniso_U_33
_atom_site_aniso_U_23
_atom_site_aniso_U_13
_atom_site_aniso_U_12
O001 0.0256(4) 0.0243(4) 0.0182(3) -0.0064(3) -0.0031(3) -0.0016(3)
O002 0.0304(4) 0.0205(4) 0.0152(3) -0.0022(3) -0.0035(3) -0.0026(3)
N003 0.0225(4) 0.0190(4) 0.0203(4) -0.0053(3) -0.0034(3) -0.0042(3)
C004 0.0181(5) 0.0166(5) 0.0189(5) -0.0028(4) -0.0053(4) 0.0016(4)
C005 0.0179(5) 0.0174(5) 0.0179(5) -0.0023(4) -0.0030(4) -0.0014(4)
C006 0.0184(5) 0.0183(5) 0.0160(4) -0.0031(4) -0.0025(3) -0.0025(4)
C007 0.0162(4) 0.0195(5) 0.0204(5) -0.0020(4) -0.0038(4) -0.0024(4)
C008 0.0216(5) 0.0222(5) 0.0167(5) -0.0028(4) -0.0047(4) -0.0030(4)
C009 0.0190(5) 0.0181(5) 0.0212(5) -0.0022(4) -0.0043(4) -0.0023(4)
C00A 0.0267(5) 0.0253(5) 0.0161(5) -0.0035(4) -0.0048(4) 0.0000(4)
C00B 0.0224(5) 0.0206(5) 0.0208(5) -0.0037(4) -0.0021(4) -0.0082(4)
C00C 0.0225(5) 0.0195(5) 0.0186(5) -0.0017(4) -0.0033(4) -0.0003(4)
C00D 0.0241(5) 0.0212(5) 0.0208(5) -0.0070(4) -0.0047(4) 0.0003(4)
C00E 0.0181(4) 0.0193(5) 0.0156(4) -0.0021(4) -0.0026(4) -0.0011(4)
C00F 0.0189(5) 0.0207(5) 0.0192(5) -0.0016(4) -0.0029(4) -0.0016(4)
C00G 0.0258(5) 0.0217(5) 0.0258(5) -0.0033(4) -0.0023(4) -0.0064(4)
C00H 0.0204(5) 0.0223(5) 0.0190(5) -0.0003(4) 0.0007(4) 0.0012(4)
C00I 0.0227(5) 0.0195(5) 0.0196(5) -0.0049(4) -0.0037(4) -0.0027(4)
C00J 0.0305(5) 0.0169(5) 0.0218(5) -0.0019(4) -0.0031(4) -0.0016(4)
C00K 0.0288(5) 0.0195(5) 0.0184(5) -0.0017(4) -0.0034(4) -0.0038(4)
C00L 0.0277(5) 0.0227(5) 0.0281(5) -0.0002(4) -0.0051(4) -0.0016(4)
C00M 0.0276(5) 0.0291(6) 0.0194(5) -0.0033(4) -0.0023(4) 0.0048(4)
C00N 0.0335(6) 0.0226(5) 0.0287(5) -0.0069(4) -0.0076(4) -0.0083(4)
C00O 0.0320(6) 0.0375(6) 0.0195(5) 0.0020(4) -0.0018(4) 0.0099(5)
C00P 0.0395(6) 0.0226(5) 0.0185(5) -0.0030(4) -0.0060(4) -0.0060(4)
C00Q 0.0297(6) 0.0253(6) 0.0342(6) -0.0112(5) 0.0039(5) -0.0082(4)
C00R 0.0387(6) 0.0203(5) 0.0223(5) -0.0061(4) -0.0018(4) -0.0030(4)
C00S 0.0382(6) 0.0264(6) 0.0265(6) 0.0002(4) -0.0055(5) -0.0014(5)
C00T 0.0355(6) 0.0215(6) 0.0399(7) 0.0007(5) -0.0042(5) -0.0012(5)
C00U 0.0434(7) 0.0370(7) 0.0233(5) -0.0098(5) 0.0058(5) -0.0181(5)
C00V 0.0350(6) 0.0260(6) 0.0316(6) 0.0083(5) 0.0004(5) 0.0067(5)
C00W 0.0545(8) 0.0381(7) 0.0225(6) 0.0029(5) -0.0046(5) -0.0093(6)

loop_
_atom_type_symbol
_atom_type_description
_atom_type_scat_dispersion_real
_atom_type_scat_dispersion_imag
_atom_type_scat_source
C C 0.0181 0.0091 'International Tables Vol C Tables 4.2.6.8 and 6.1.1.4'
H H 0.0000 0.0000 'International Tables Vol C Tables 4.2.6.8 and 6.1.1.4'
N N 0.0311 0.0180 'International Tables Vol C Tables 4.2.6.8 and 6.1.1.4'
O O 0.0492 0.0322 'International Tables Vol C Tables 4.2.6.8 and 6.1.1.4'

loop_
_geom_angle_atom_site_label_1
_geom_angle_atom_site_label_2
_geom_angle_atom_site_label_3
_geom_angle
_geom_angle_site_symmetry_1
_geom_angle_site_symmetry_3
_geom_angle_publ_flag
C00E O002 H002 109.5 . . ?
C004 N003 C00B 123.88(8) . . ?
C004 N003 C00N 119.97(8) . . ?
C00B N003 C00N 115.95(8) . . ?
O001 C004 N003 121.98(9) . . ?
O001 C004 C006 119.58(9) . . ?
N003 C004 C006 118.40(8) . . ?
C00C C005 H005 108.4 . . ?
C00C C005 C00K 109.55(8) . . ?
C00E C005 H005 108.4 . . ?
C00E C005 C00C 110.35(8) . . ?
C00E C005 C00K 111.72(8) . . ?
C00K C005 H005 108.4 . . ?
C004 C006 H006 108.8 . . ?
C004 C006 C009 107.93(8) . . ?
C004 C006 C00E 109.90(8) . . ?
C009 C006 H006 108.8 . . ?
C009 C006 C00E 112.41(8) . . ?
C00E C006 H006 108.8 . . ?
C008 C007 C009 122.31(9) . . ?
C00D C007 C008 117.67(9) . . ?
C00D C007 C009 120.03(9) . . ?
C007 C008 H008 119.4 . . ?
C00I C008 C007 121.24(9) . . ?
C00I C008 H008 119.4 . . ?
C006 C009 H00A 109.0 . . ?
C006 C009 H00B 109.0 . . ?
C007 C009 C006 112.93(8) . . ?
C007 C009 H00A 109.0 . . ?
C007 C009 H00B 109.0 . . ?
H00A C009 H00B 107.8 . . ?
C00D C00A H00C 119.4 . . ?
C00D C00A C00F 121.17(9) . . ?
C00F C00A H00C 119.4 . . ?
C00G C00B N003 119.94(9) . . ?
C00G C00B C00S 120.27(10) . . ?
C00S C00B N003 119.72(10) . . ?
C005 C00C H00D 109.4 . . ?
C005 C00C H00E 109.4 . . ?
H00D C00C H00E 108.0 . . ?
C00J C00C C005 111.34(8) . . ?
C00J C00C H00D 109.4 . . ?
C00J C00C H00E 109.4 . . ?
C007 C00D H00F 119.3 . . ?
C00A C00D C007 121.38(9) . . ?
C00A C00D H00F 119.3 . . ?
O002 C00E C005 107.85(7) . . ?
O002 C00E C006 111.24(8) . . ?
O002 C00E H00G 108.1 . . ?
C005 C00E C006 113.36(8) . . ?
C005 C00E H00G 108.1 . . ?
C006 C00E H00G 108.1 . . ?
C00A C00F C00H 121.07(9) . . ?
C00A C00F C00I 117.59(9) . . ?
C00I C00F C00H 121.34(9) . . ?
C00B C00G H00H 120.3 . . ?
C00B C00G C00Q 119.36(10) . . ?
C00Q C00G H00H 120.3 . . ?
C00L C00H C00F 120.64(9) . . ?
C00L C00H C00M 118.07(10) . . ?
C00M C00H C00F 121.29(10) . . ?
C008 C00I C00F 120.93(9) . . ?
C008 C00I H00I 119.5 . . ?
C00F C00I H00I 119.5 . . ?
C00C C00J H00J 109.5 . . ?
C00C C00J H00K 109.5 . . ?
H00J C00J H00K 108.1 . . ?
C00R C00J C00C 110.80(8) . . ?
C00R C00J H00J 109.5 . . ?
C00R C00J H00K 109.5 . . ?
C005 C00K H00L 109.1 . . ?
C005 C00K H00M 109.1 . . ?
H00L C00K H00M 107.8 . . ?
C00P C00K C005 112.48(8) . . ?
C00P C00K H00L 109.1 . . ?
C00P C00K H00M 109.1 . . ?
C00H C00L H00N 119.6 . . ?
C00T C00L C00H 120.79(11) . . ?
C00T C00L H00N 119.6 . . ?
C00H C00M H00O 119.6 . . ?
C00O C00M C00H 120.87(11) . . ?
C00O C00M H00O 119.6 . . ?
N003 C00N H00P 109.5 . . ?
N003 C00N H00Q 109.5 . . ?
N003 C00N H00R 109.5 . . ?
H00P C00N H00Q 109.5 . . ?
H00P C00N H00R 109.5 . . ?
H00Q C00N H00R 109.5 . . ?
C00M C00O H00S 119.9 . . ?
C00V C00O C00M 120.29(11) . . ?
C00V C00O H00S 119.9 . . ?
C00K C00P H00T 109.1 . . ?
C00K C00P H00U 109.1 . . ?
H00T C00P H00U 107.9 . . ?
C00R C00P C00K 112.39(9) . . ?
C00R C00P H00T 109.1 . . ?
C00R C00P H00U 109.1 . . ?
C00G C00Q H00V 119.7 . . ?
C00U C00Q C00G 120.68(11) . . ?
C00U C00Q H00V 119.7 . . ?
C00J C00R C00P 110.44(9) . . ?
C00J C00R H00W 109.6 . . ?
C00J C00R H00X 109.6 . . ?
C00P C00R H00W 109.6 . . ?
C00P C00R H00X 109.6 . . ?
H00W C00R H00X 108.1 . . ?
C00B C00S H00Y 120.2 . . ?
C00B C00S C00W 119.55(11) . . ?
C00W C00S H00Y 120.2 . . ?
C00L C00T H00Z 119.7 . . ?
C00V C00T C00L 120.59(11) . . ?
C00V C00T H00Z 119.7 . . ?
C00Q C00U H00 120.2 . . ?
C00W C00U C00Q 119.58(11) . . ?
C00W C00U H00 120.2 . . ?
C00O C00V C00T 119.39(10) . . ?
C00O C00V H1 120.3 . . ?
C00T C00V H1 120.3 . . ?
C00S C00W H2 119.7 . . ?
C00U C00W C00S 120.56(11) . . ?
C00U C00W H2 119.7 . . ?

loop_
_geom_bond_atom_site_label_1
_geom_bond_atom_site_label_2
_geom_bond_distance
_geom_bond_site_symmetry_2
_geom_bond_publ_flag
O001 C004 1.2385(12) . ?
O002 H002 0.8200 . ?
O002 C00E 1.4366(11) . ?
N003 C004 1.3528(13) . ?
N003 C00B 1.4373(13) . ?
N003 C00N 1.4646(13) . ?
C004 C006 1.5191(13) . ?
C005 H005 0.9800 . ?
C005 C00C 1.5333(13) . ?
C005 C00E 1.5321(13) . ?
C005 C00K 1.5362(13) . ?
C006 H006 0.9800 . ?
C006 C009 1.5406(13) . ?
C006 C00E 1.5457(13) . ?
C007 C008 1.3941(14) . ?
C007 C009 1.5108(13) . ?
C007 C00D 1.3939(14) . ?
C008 H008 0.9300 . ?
C008 C00I 1.3895(14) . ?
C009 H00A 0.9700 . ?
C009 H00B 0.9700 . ?
C00A H00C 0.9300 . ?
C00A C00D 1.3844(14) . ?
C00A C00F 1.3963(14) . ?
C00B C00G 1.3859(15) . ?
C00B C00S 1.3872(15) . ?
C00C H00D 0.9700 . ?
C00C H00E 0.9700 . ?
C00C C00J 1.5281(14) . ?
C00D H00F 0.9300 . ?
C00E H00G 0.9800 . ?
C00F C00H 1.4888(13) . ?
C00F C00I 1.4012(14) . ?
C00G H00H 0.9300 . ?
C00G C00Q 1.3908(15) . ?
C00H C00L 1.3961(15) . ?
C00H C00M 1.3985(15) . ?
C00I H00I 0.9300 . ?
C00J H00J 0.9700 . ?
C00J H00K 0.9700 . ?
C00J C00R 1.5234(14) . ?
C00K H00L 0.9700 . ?
C00K H00M 0.9700 . ?
C00K C00P 1.5294(14) . ?
C00L H00N 0.9300 . ?
C00L C00T 1.3871(15) . ?
C00M H00O 0.9300 . ?
C00M C00O 1.3915(15) . ?
C00N H00P 0.9600 . ?
C00N H00Q 0.9600 . ?
C00N H00R 0.9600 . ?
C00O H00S 0.9300 . ?
C00O C00V 1.3832(19) . ?
C00P H00T 0.9700 . ?
C00P H00U 0.9700 . ?
C00P C00R 1.5270(15) . ?
C00Q H00V 0.9300 . ?
C00Q C00U 1.3808(18) . ?
C00R H00W 0.9700 . ?
C00R H00X 0.9700 . ?
C00S H00Y 0.9300 . ?
C00S C00W 1.3897(17) . ?
C00T H00Z 0.9300 . ?
C00T C00V 1.3850(18) . ?
C00U H00 0.9300 . ?
C00U C00W 1.3787(19) . ?
C00V H1 0.9300 . ?
C00W H2 0.9300 . ?

loop_
_geom_torsion_atom_site_label_1
_geom_torsion_atom_site_label_2
_geom_torsion_atom_site_label_3
_geom_torsion_atom_site_label_4
_geom_torsion
_geom_torsion_site_symmetry_1
_geom_torsion_site_symmetry_2
_geom_torsion_site_symmetry_3
_geom_torsion_site_symmetry_4
_geom_torsion_publ_flag
O001 C004 C006 C009 -56.60(11) . . . . ?
O001 C004 C006 C00E 66.32(11) . . . . ?
N003 C004 C006 C009 121.13(9) . . . . ?
N003 C004 C006 C00E -115.96(9) . . . . ?
N003 C00B C00G C00Q 176.81(9) . . . . ?
N003 C00B C00S C00W -176.72(11) . . . . ?
C004 N003 C00B C00G 73.83(13) . . . . ?
C004 N003 C00B C00S -109.26(12) . . . . ?
C004 C006 C009 C007 -60.04(10) . . . . ?
C004 C006 C00E O002 -60.57(10) . . . . ?
C004 C006 C00E C005 177.68(8) . . . . ?
C005 C00C C00J C00R -59.18(11) . . . . ?
C005 C00K C00P C00R 53.17(12) . . . . ?
C007 C008 C00I C00F 0.27(15) . . . . ?
C008 C007 C009 C006 95.16(11) . . . . ?
C008 C007 C00D C00A 1.36(15) . . . . ?
C009 C006 C00E O002 59.66(10) . . . . ?
C009 C006 C00E C005 -62.09(10) . . . . ?
C009 C007 C008 C00I 178.14(9) . . . . ?
C009 C007 C00D C00A -178.13(9) . . . . ?
C00A C00F C00H C00L 153.89(10) . . . . ?
C00A C00F C00H C00M -26.18(15) . . . . ?
C00A C00F C00I C008 0.80(15) . . . . ?
C00B N003 C004 O001 -170.37(9) . . . . ?
C00B N003 C004 C006 11.96(14) . . . . ?
C00B C00G C00Q C00U -0.42(16) . . . . ?
C00B C00S C00W C00U 0.22(19) . . . . ?
C00C C005 C00E O002 61.44(10) . . . . ?
C00C C005 C00E C006 -174.94(8) . . . . ?
C00C C005 C00K C00P -53.57(11) . . . . ?
C00C C00J C00R C00P 56.67(12) . . . . ?
C00D C007 C008 C00I -1.34(15) . . . . ?
C00D C007 C009 C006 -85.38(11) . . . . ?
C00D C00A C00F C00H 179.12(9) . . . . ?
C00D C00A C00F C00I -0.78(15) . . . . ?
C00E C005 C00C C00J -179.96(8) . . . . ?
C00E C005 C00K C00P -176.17(8) . . . . ?
C00E C006 C009 C007 178.60(8) . . . . ?
C00F C00A C00D C007 -0.31(16) . . . . ?
C00F C00H C00L C00T -179.01(10) . . . . ?
C00F C00H C00M C00O 178.62(10) . . . . ?
C00G C00B C00S C00W 0.18(17) . . . . ?
C00G C00Q C00U C00W 0.82(18) . . . . ?
C00H C00F C00I C008 -179.10(9) . . . . ?
C00H C00L C00T C00V 0.20(17) . . . . ?
C00H C00M C00O C00V 0.57(17) . . . . ?
C00I C00F C00H C00L -26.22(15) . . . . ?
C00I C00F C00H C00M 153.72(10) . . . . ?
C00K C005 C00C C00J 56.63(11) . . . . ?
C00K C005 C00E O002 -176.42(7) . . . . ?
C00K C005 C00E C006 -52.80(11) . . . . ?
C00K C00P C00R C00J -53.87(12) . . . . ?
C00L C00H C00M C00O -1.44(15) . . . . ?
C00L C00T C00V C00O -1.10(18) . . . . ?
C00M C00H C00L C00T 1.06(16) . . . . ?
C00M C00O C00V C00T 0.71(17) . . . . ?
C00N N003 C004 O001 4.31(14) . . . . ?
C00N N003 C004 C006 -173.36(9) . . . . ?
C00N N003 C00B C00G -101.05(11) . . . . ?
C00N N003 C00B C00S 75.87(12) . . . . ?
C00Q C00U C00W C00S -0.72(19) . . . . ?
C00S C00B C00G C00Q -0.08(16) . . . . ?
